data_7242490
loop_
_publ_author_name
'Angpanitcharoen, Phakpoom'
'Lamb, Jessica V.'
'Buffet, Jean-Charles'
'Turner, Zo\"e R.'
'O'Hare, Dermot'

_publ_section_title
;
 Synthesis of zirconocene complexes and their use in slurry-phase
 polymerisation of ethylene
;
_journal_issue 19
_journal_name_full 'RSC Advances'
_journal_page_first 11529
_journal_page_last 11535
_journal_paper_doi 10.1039/D1RA01912K
_journal_volume 11
_journal_year 2021
_chemical_formula_moiety 'C20 H22'
_chemical_formula_sum 'C20 H22'
_chemical_formula_weight 262.37
_space_group_crystal_system monoclinic
_space_group_IT_number 14
_space_group_name_Hall '-P 2ybc'
_space_group_name_H-M_alt 'P 1 21/c 1'
_atom_sites_solution_hydrogens geom
_audit_creation_method SHELXL-2014
_audit_update_record
;
2021-01-22 deposited with the CCDC.	2021-03-11 downloaded from the CCDC.
;
_cell_angle_alpha 90
_cell_angle_beta 99.656(2)
_cell_angle_gamma 90
_cell_formula_units_Z 4
_cell_length_a 5.85320(10)
_cell_length_b 24.6468(5)
_cell_length_c 10.7323(2)
_cell_measurement_reflns_used 8132
_cell_measurement_temperature 150(2)
_cell_measurement_theta_max 75.3520
_cell_measurement_theta_min 3.5480
_cell_volume 1526.34(5)
_computing_cell_refinement 'CrysAlisPro 1.171.38.41 (Rigaku OD, 2015)'
_computing_data_collection 'CrysAlisPro 1.171.38.41 (Rigaku OD, 2015)'
_computing_data_reduction 'CrysAlisPro 1.171.38.41 (Rigaku OD, 2015)'
_computing_molecular_graphics
;
ORTEP3 for Windows. Farrugia, L. J. J. Appl. Cryst. 1997, 30, 565.
;
_computing_structure_refinement 'SHELXL-2014 (Sheldrick, 2014)'
_computing_structure_solution
;
SUPERFLIP. 
Palatinus, L.; Chapuis, G. J. Appl. Cryst. 2007, 40, 786-790.
;
_diffrn_ambient_environment N~2~
_diffrn_ambient_temperature 150.0(2)
_diffrn_detector 'CCD plate'
_diffrn_detector_area_resol_mean 10.4102
_diffrn_detector_type Atlas
_diffrn_measured_fraction_theta_full 1.000
_diffrn_measured_fraction_theta_max 1.000
_diffrn_measurement_device 'four-circle diffractometer'
_diffrn_measurement_device_type 'SuperNova, Dual, Cu at zero, Atlas'
_diffrn_radiation_monochromator mirror
_diffrn_radiation_probe x-ray
_diffrn_radiation_type 'Cu K\a'
_diffrn_radiation_wavelength 1.54184
_diffrn_reflns_av_R_equivalents 0.0218
_diffrn_reflns_av_unetI/netI 0.0121
_diffrn_reflns_Laue_measured_fraction_full 1.000
_diffrn_reflns_Laue_measured_fraction_max 1.000
_diffrn_reflns_limit_h_max 7
_diffrn_reflns_limit_h_min -7
_diffrn_reflns_limit_k_max 30
_diffrn_reflns_limit_k_min -30
_diffrn_reflns_limit_l_max 13
_diffrn_reflns_limit_l_min -13
_diffrn_reflns_number 18492
_diffrn_reflns_point_group_measured_fraction_full 1.000
_diffrn_reflns_point_group_measured_fraction_max 1.000
_diffrn_reflns_theta_full 67.684
_diffrn_reflns_theta_max 74.500
_diffrn_reflns_theta_min 3.587
_diffrn_source 'micro-focus sealed X-ray tube'
_diffrn_source_type 'SuperNova (Cu) X-ray Source'
_exptl_absorpt_coefficient_mu 0.475
_exptl_absorpt_correction_T_max 1.00000
_exptl_absorpt_correction_T_min 0.85701
_exptl_absorpt_correction_type multi-scan
_exptl_absorpt_process_details
;
CrysAlisPro 1.171.38.41 (Rigaku Oxford Diffraction, 2015)
Empirical absorption correction using spherical harmonics,
 implemented in SCALE3 ABSPACK scaling algorithm.
;
_exptl_crystal_colour 'pale yellow'
_exptl_crystal_density_diffrn 1.142
_exptl_crystal_description block
_exptl_crystal_F_000 568
_exptl_crystal_size_max 0.245
_exptl_crystal_size_mid 0.110
_exptl_crystal_size_min 0.084
_refine_diff_density_max 0.249
_refine_diff_density_min -0.175
_refine_diff_density_rms 0.037
_refine_ls_extinction_method none
_refine_ls_goodness_of_fit_ref 1.069
_refine_ls_hydrogen_treatment constr
_refine_ls_matrix_type full
_refine_ls_number_parameters 186
_refine_ls_number_reflns 3125
_refine_ls_number_restraints 0
_refine_ls_restrained_S_all 1.069
_refine_ls_R_factor_all 0.0564
_refine_ls_R_factor_gt 0.0494
_refine_ls_shift/su_max 0.000
_refine_ls_shift/su_mean 0.000
_refine_ls_structure_factor_coef Fsqd
_refine_ls_weighting_details 'w=1/[\s^2^(Fo^2^)+(0.0715P)^2^+0.6127P] where P=(Fo^2^+2Fc^2^)/3'
_refine_ls_weighting_scheme calc
_refine_ls_wR_factor_gt 0.1467
_refine_ls_wR_factor_ref 0.1530
_reflns_Friedel_coverage 0.000
_reflns_number_gt 2691
_reflns_number_total 3125
_reflns_threshold_expression 'I > 2\s(I)'
_cod_data_source_file d1ra01912k2.cif
_cod_data_source_block 045ZRT16
_cod_original_cell_volume 1526.33(5)
_cod_original_sg_symbol_H-M 'P 21/c'
_cod_database_code 7242490
_shelx_space_group_comment
;
The symmetry employed for this shelxl refinement is uniquely defined
by the following loop, which should always be used as a source of
symmetry information in preference to the above space-group names.
They are only intended as comments.
;
_shelx_estimated_absorpt_t_min 0.893
_shelx_estimated_absorpt_t_max 0.961
_shelxl_version_number 2014-3

loop_
_space_group_symop_operation_xyz
'x, y, z'
'-x, y+1/2, -z+1/2'
'-x, -y, -z'
'x, -y-1/2, z-1/2'

loop_
_atom_site_label
_atom_site_type_symbol
_atom_site_fract_x
_atom_site_fract_y
_atom_site_fract_z
_atom_site_U_iso_or_equiv
_atom_site_adp_type
_atom_site_occupancy
_atom_site_site_symmetry_order
_atom_site_calc_flag
_atom_site_refinement_flags_posn
_atom_site_refinement_flags_adp
_atom_site_refinement_flags_occupancy
_atom_site_disorder_assembly
_atom_site_disorder_group
C1 C 0.2492(3) 0.29374(7) 0.17627(15) 0.0420(4) Uani 1 1 d . . . . .
H1 H 0.2510 0.2590 0.1382 0.050 Uiso 1 1 calc R U . . .
C2 C 0.1160(3) 0.30736(7) 0.26026(15) 0.0428(4) Uani 1 1 d . . . . .
C3 C 0.1585(3) 0.36636(7) 0.30070(15) 0.0398(4) Uani 1 1 d . . . . .
H3 H 0.0151 0.3876 0.2687 0.048 Uiso 1 1 calc R U . . .
C4 C 0.4592(3) 0.43270(6) 0.22304(15) 0.0396(4) Uani 1 1 d . . . . .
C5 C 0.6215(3) 0.43740(7) 0.13952(15) 0.0415(4) Uani 1 1 d . . . . .
C6 C 0.6647(3) 0.39380(7) 0.06235(15) 0.0411(4) Uani 1 1 d . . . . .
C7 C 0.5502(3) 0.34411(7) 0.06805(14) 0.0396(4) Uani 1 1 d . . . . .
C8 C 0.3926(3) 0.33982(6) 0.15071(14) 0.0370(4) Uani 1 1 d . . . . .
C9 C 0.3460(3) 0.38331(6) 0.22667(14) 0.0361(3) Uani 1 1 d . . . . .
C10 C -0.0519(3) 0.27249(8) 0.31364(18) 0.0542(5) Uani 1 1 d . . . . .
H10A H -0.0510 0.2359 0.2780 0.081 Uiso 1 1 calc R U . . .
H10B H -0.2078 0.2880 0.2923 0.081 Uiso 1 1 calc R U . . .
H10C H -0.0075 0.2707 0.4057 0.081 Uiso 1 1 calc R U . . .
C12 C 0.4102(4) 0.47911(7) 0.30628(18) 0.0515(4) Uani 1 1 d . . . . .
H12A H 0.2794 0.4697 0.3483 0.077 Uiso 1 1 calc R U . . .
H12B H 0.3719 0.5117 0.2545 0.077 Uiso 1 1 calc R U . . .
H12C H 0.5476 0.4862 0.3701 0.077 Uiso 1 1 calc R U . . .
C13 C 0.7518(4) 0.48999(8) 0.1341(2) 0.0566(5) Uani 1 1 d . . . . .
H13A H 0.9181 0.4824 0.1429 0.085 Uiso 1 1 calc R U . . .
H13B H 0.7232 0.5138 0.2030 0.085 Uiso 1 1 calc R U . . .
H13C H 0.6986 0.5079 0.0529 0.085 Uiso 1 1 calc R U . . .
C14 C 0.8390(3) 0.40021(9) -0.02635(17) 0.0536(5) Uani 1 1 d . . . . .
H14A H 0.7924 0.4305 -0.0843 0.080 Uiso 1 1 calc R U . . .
H14B H 0.8448 0.3667 -0.0749 0.080 Uiso 1 1 calc R U . . .
H14C H 0.9924 0.4076 0.0229 0.080 Uiso 1 1 calc R U . . .
C15 C 0.5978(4) 0.29562(8) -0.00981(17) 0.0516(4) Uani 1 1 d . . . . .
H15A H 0.4895 0.2664 0.0012 0.077 Uiso 1 1 calc R U . . .
H15B H 0.7571 0.2831 0.0181 0.077 Uiso 1 1 calc R U . . .
H15C H 0.5774 0.3059 -0.0992 0.077 Uiso 1 1 calc R U . . .
C16 C 0.2108(3) 0.37191(6) 0.44338(15) 0.0395(4) Uani 1 1 d . . . . .
C17 C 0.4199(3) 0.35374(7) 0.51084(16) 0.0418(4) Uani 1 1 d . . . . .
H17 H 0.5358 0.3402 0.4669 0.050 Uiso 1 1 calc R U . . .
C18 C 0.4612(3) 0.35519(7) 0.64190(17) 0.0487(4) Uani 1 1 d . . . . .
H18 H 0.6046 0.3424 0.6871 0.058 Uiso 1 1 calc R U . . .
C19 C 0.2945(4) 0.37524(8) 0.70718(17) 0.0525(5) Uani 1 1 d . . . . .
H19 H 0.3227 0.3761 0.7969 0.063 Uiso 1 1 calc R U . . .
C20 C 0.0871(4) 0.39396(9) 0.64076(19) 0.0561(5) Uani 1 1 d . . . . .
H20 H -0.0278 0.4080 0.6849 0.067 Uiso 1 1 calc R U . . .
C21 C 0.0461(3) 0.39239(8) 0.50993(18) 0.0502(4) Uani 1 1 d . . . . .
H21 H -0.0970 0.4055 0.4651 0.060 Uiso 1 1 calc R U . . .

loop_
_atom_site_aniso_label
_atom_site_aniso_U_11
_atom_site_aniso_U_22
_atom_site_aniso_U_33
_atom_site_aniso_U_23
_atom_site_aniso_U_13
_atom_site_aniso_U_12
C1 0.0489(9) 0.0374(8) 0.0382(8) 0.0016(6) 0.0029(7) -0.0039(7)
C2 0.0429(9) 0.0454(9) 0.0380(8) 0.0058(7) 0.0010(7) -0.0056(7)
C3 0.0386(8) 0.0430(8) 0.0376(8) 0.0042(6) 0.0057(6) 0.0024(6)
C4 0.0432(8) 0.0370(8) 0.0363(8) 0.0050(6) 0.0004(6) 0.0027(6)
C5 0.0424(8) 0.0410(8) 0.0386(8) 0.0108(6) -0.0006(7) -0.0034(7)
C6 0.0398(8) 0.0508(9) 0.0316(7) 0.0083(6) 0.0024(6) -0.0007(7)
C7 0.0428(8) 0.0432(8) 0.0316(7) 0.0038(6) 0.0028(6) 0.0032(7)
C8 0.0402(8) 0.0374(8) 0.0321(7) 0.0043(6) 0.0019(6) 0.0013(6)
C9 0.0372(8) 0.0381(8) 0.0321(7) 0.0057(6) 0.0031(6) 0.0028(6)
C10 0.0529(10) 0.0599(11) 0.0492(10) 0.0092(8) 0.0065(8) -0.0146(9)
C12 0.0626(11) 0.0385(9) 0.0524(10) -0.0013(7) 0.0069(9) 0.0025(8)
C13 0.0610(12) 0.0469(10) 0.0605(12) 0.0099(8) 0.0060(9) -0.0122(9)
C14 0.0519(10) 0.0698(12) 0.0403(9) 0.0084(8) 0.0114(8) -0.0056(9)
C15 0.0616(11) 0.0527(10) 0.0424(9) -0.0036(8) 0.0139(8) 0.0051(8)
C16 0.0413(8) 0.0399(8) 0.0381(8) 0.0024(6) 0.0093(7) -0.0011(6)
C17 0.0438(9) 0.0429(9) 0.0397(8) 0.0030(7) 0.0097(7) 0.0035(7)
C18 0.0545(10) 0.0484(10) 0.0410(9) 0.0039(7) 0.0020(8) 0.0017(8)
C19 0.0692(12) 0.0522(10) 0.0372(9) -0.0023(7) 0.0124(8) -0.0060(9)
C20 0.0585(11) 0.0632(12) 0.0507(11) -0.0080(9) 0.0217(9) -0.0003(9)
C21 0.0437(9) 0.0596(11) 0.0486(10) -0.0016(8) 0.0120(8) 0.0043(8)

loop_
_atom_type_symbol
_atom_type_description
_atom_type_scat_dispersion_real
_atom_type_scat_dispersion_imag
_atom_type_scat_source
C C 0.0181 0.0091 'International Tables Vol C Tables 4.2.6.8 and 6.1.1.4'
H H 0.0000 0.0000 'International Tables Vol C Tables 4.2.6.8 and 6.1.1.4'

loop_
_geom_angle_atom_site_label_1
_geom_angle_atom_site_label_2
_geom_angle_atom_site_label_3
_geom_angle
_geom_angle_site_symmetry_1
_geom_angle_site_symmetry_3
_geom_angle_publ_flag
C2 C1 C8 110.53(15) . . ?
C2 C1 H1 124.7 . . ?
C8 C1 H1 124.7 . . ?
C1 C2 C10 127.90(17) . . ?
C1 C2 C3 110.32(14) . . ?
C10 C2 C3 121.78(16) . . ?
C16 C3 C9 117.55(13) . . ?
C16 C3 C2 111.64(13) . . ?
C9 C3 C2 102.19(13) . . ?
C16 C3 H3 108.3 . . ?
C9 C3 H3 108.3 . . ?
C2 C3 H3 108.3 . . ?
C9 C4 C5 117.59(15) . . ?
C9 C4 C12 120.60(15) . . ?
C5 C4 C12 121.81(15) . . ?
C6 C5 C4 121.10(15) . . ?
C6 C5 C13 119.47(16) . . ?
C4 C5 C13 119.44(16) . . ?
C7 C6 C5 120.51(15) . . ?
C7 C6 C14 119.69(16) . . ?
C5 C6 C14 119.79(16) . . ?
C8 C7 C6 117.93(15) . . ?
C8 C7 C15 119.83(15) . . ?
C6 C7 C15 122.23(15) . . ?
C7 C8 C9 121.96(15) . . ?
C7 C8 C1 129.96(15) . . ?
C9 C8 C1 108.08(14) . . ?
C4 C9 C8 120.90(15) . . ?
C4 C9 C3 130.24(15) . . ?
C8 C9 C3 108.82(14) . . ?
C2 C10 H10A 109.5 . . ?
C2 C10 H10B 109.5 . . ?
H10A C10 H10B 109.5 . . ?
C2 C10 H10C 109.5 . . ?
H10A C10 H10C 109.5 . . ?
H10B C10 H10C 109.5 . . ?
C4 C12 H12A 109.5 . . ?
C4 C12 H12B 109.5 . . ?
H12A C12 H12B 109.5 . . ?
C4 C12 H12C 109.5 . . ?
H12A C12 H12C 109.5 . . ?
H12B C12 H12C 109.5 . . ?
C5 C13 H13A 109.5 . . ?
C5 C13 H13B 109.5 . . ?
H13A C13 H13B 109.5 . . ?
C5 C13 H13C 109.5 . . ?
H13A C13 H13C 109.5 . . ?
H13B C13 H13C 109.5 . . ?
C6 C14 H14A 109.5 . . ?
C6 C14 H14B 109.5 . . ?
H14A C14 H14B 109.5 . . ?
C6 C14 H14C 109.5 . . ?
H14A C14 H14C 109.5 . . ?
H14B C14 H14C 109.5 . . ?
C7 C15 H15A 109.5 . . ?
C7 C15 H15B 109.5 . . ?
H15A C15 H15B 109.5 . . ?
C7 C15 H15C 109.5 . . ?
H15A C15 H15C 109.5 . . ?
H15B C15 H15C 109.5 . . ?
C17 C16 C21 118.49(15) . . ?
C17 C16 C3 120.59(14) . . ?
C21 C16 C3 120.82(15) . . ?
C18 C17 C16 120.62(16) . . ?
C18 C17 H17 119.7 . . ?
C16 C17 H17 119.7 . . ?
C19 C18 C17 120.30(17) . . ?
C19 C18 H18 119.8 . . ?
C17 C18 H18 119.8 . . ?
C20 C19 C18 119.44(17) . . ?
C20 C19 H19 120.3 . . ?
C18 C19 H19 120.3 . . ?
C19 C20 C21 120.16(17) . . ?
C19 C20 H20 119.9 . . ?
C21 C20 H20 119.9 . . ?
C20 C21 C16 120.97(17) . . ?
C20 C21 H21 119.5 . . ?
C16 C21 H21 119.5 . . ?

loop_
_geom_bond_atom_site_label_1
_geom_bond_atom_site_label_2
_geom_bond_distance
_geom_bond_site_symmetry_2
_geom_bond_publ_flag
C1 C2 1.330(2) . ?
C1 C8 1.465(2) . ?
C1 H1 0.9500 . ?
C2 C10 1.491(2) . ?
C2 C3 1.526(2) . ?
C3 C16 1.517(2) . ?
C3 C9 1.517(2) . ?
C3 H3 1.0000 . ?
C4 C9 1.390(2) . ?
C4 C5 1.416(2) . ?
C4 C12 1.508(2) . ?
C5 C6 1.405(2) . ?
C5 C13 1.510(2) . ?
C6 C7 1.402(2) . ?
C6 C14 1.516(2) . ?
C7 C8 1.387(2) . ?
C7 C15 1.511(2) . ?
C8 C9 1.401(2) . ?
C10 H10A 0.9800 . ?
C10 H10B 0.9800 . ?
C10 H10C 0.9800 . ?
C12 H12A 0.9800 . ?
C12 H12B 0.9800 . ?
C12 H12C 0.9800 . ?
C13 H13A 0.9800 . ?
C13 H13B 0.9800 . ?
C13 H13C 0.9800 . ?
C14 H14A 0.9800 . ?
C14 H14B 0.9800 . ?
C14 H14C 0.9800 . ?
C15 H15A 0.9800 . ?
C15 H15B 0.9800 . ?
C15 H15C 0.9800 . ?
C16 C17 1.387(2) . ?
C16 C21 1.388(2) . ?
C17 C18 1.387(2) . ?
C17 H17 0.9500 . ?
C18 C19 1.384(3) . ?
C18 H18 0.9500 . ?
C19 C20 1.380(3) . ?
C19 H19 0.9500 . ?
C20 C21 1.385(3) . ?
C20 H20 0.9500 . ?
C21 H21 0.9500 . ?

loop_
_geom_torsion_atom_site_label_1
_geom_torsion_atom_site_label_2
_geom_torsion_atom_site_label_3
_geom_torsion_atom_site_label_4
_geom_torsion
_geom_torsion_site_symmetry_1
_geom_torsion_site_symmetry_2
_geom_torsion_site_symmetry_3
_geom_torsion_site_symmetry_4
_geom_torsion_publ_flag
C8 C1 C2 C10 -178.98(16) . . . . ?
C8 C1 C2 C3 0.12(19) . . . . ?
C1 C2 C3 C16 -128.03(15) . . . . ?
C10 C2 C3 C16 51.1(2) . . . . ?
C1 C2 C3 C9 -1.54(17) . . . . ?
C10 C2 C3 C9 177.63(14) . . . . ?
C9 C4 C5 C6 0.6(2) . . . . ?
C12 C4 C5 C6 -179.84(15) . . . . ?
C9 C4 C5 C13 -178.91(15) . . . . ?
C12 C4 C5 C13 0.7(2) . . . . ?
C4 C5 C6 C7 -1.1(2) . . . . ?
C13 C5 C6 C7 178.36(15) . . . . ?
C4 C5 C6 C14 179.80(15) . . . . ?
C13 C5 C6 C14 -0.7(2) . . . . ?
C5 C6 C7 C8 0.7(2) . . . . ?
C14 C6 C7 C8 179.78(14) . . . . ?
C5 C6 C7 C15 -177.80(15) . . . . ?
C14 C6 C7 C15 1.3(2) . . . . ?
C6 C7 C8 C9 0.2(2) . . . . ?
C15 C7 C8 C9 178.76(15) . . . . ?
C6 C7 C8 C1 179.83(15) . . . . ?
C15 C7 C8 C1 -1.6(3) . . . . ?
C2 C1 C8 C7 -178.15(16) . . . . ?
C2 C1 C8 C9 1.50(19) . . . . ?
C5 C4 C9 C8 0.4(2) . . . . ?
C12 C4 C9 C8 -179.23(15) . . . . ?
C5 C4 C9 C3 -177.14(14) . . . . ?
C12 C4 C9 C3 3.3(3) . . . . ?
C7 C8 C9 C4 -0.8(2) . . . . ?
C1 C8 C9 C4 179.54(14) . . . . ?
C7 C8 C9 C3 177.22(13) . . . . ?
C1 C8 C9 C3 -2.47(17) . . . . ?
C16 C3 C9 C4 -57.3(2) . . . . ?
C2 C3 C9 C4 -179.84(15) . . . . ?
C16 C3 C9 C8 124.99(15) . . . . ?
C2 C3 C9 C8 2.43(16) . . . . ?
C9 C3 C16 C17 -46.5(2) . . . . ?
C2 C3 C16 C17 71.09(19) . . . . ?
C9 C3 C16 C21 137.16(17) . . . . ?
C2 C3 C16 C21 -105.25(18) . . . . ?
C21 C16 C17 C18 1.1(3) . . . . ?
C3 C16 C17 C18 -175.31(15) . . . . ?
C16 C17 C18 C19 -0.5(3) . . . . ?
C17 C18 C19 C20 -0.2(3) . . . . ?
C18 C19 C20 C21 0.3(3) . . . . ?
C19 C20 C21 C16 0.3(3) . . . . ?
C17 C16 C21 C20 -1.0(3) . . . . ?
C3 C16 C21 C20 175.40(17) . . . . ?
